data_4509237
loop_
_publ_author_name
'Yoon, Il'
'Ben\'itez, Diego'
'Miljani\'c, Ognjen \<S.'
'Zhao, Yan-Li'
'Tkatchouk, Ekaterina'
'Goddard, William A.'
'Stoddart, J. Fraser'

_publ_section_title
;
 Rigidity&#x2212;Stability Relationship in Interlocked Model Complexes
 Containing Phenylene-Ethynylene-Based Disubstituted Naphthalene and
 Benzene
;
_journal_issue 5
_journal_name_full 'Crystal Growth &amp; Design'
_journal_page_first 2300
_journal_paper_doi 10.1021/cg801106h
_journal_volume 9
_journal_year 2009
_chemical_formula_moiety 'C36 H36 O6'
_chemical_formula_sum 'C36 H36 O6'
_chemical_formula_weight 564.65
_chemical_name_systematic
; 
 ? 
;
_space_group_IT_number 14
_symmetry_cell_setting monoclinic
_symmetry_space_group_name_Hall '-P 2yn'
_symmetry_space_group_name_H-M 'P 1 21/n 1'
_atom_sites_solution_hydrogens geom
_atom_sites_solution_primary direct
_atom_sites_solution_secondary difmap
_audit_creation_method SHELXTL
_cell_angle_alpha 90.00
_cell_angle_beta 93.8010(10)
_cell_angle_gamma 90.00
_cell_formula_units_Z 2
_cell_length_a 7.6341(6)
_cell_length_b 19.5127(16)
_cell_length_c 10.6427(9)
_cell_measurement_reflns_used 4609
_cell_measurement_temperature 298(2)
_cell_measurement_theta_max 25.93
_cell_measurement_theta_min 2.18
_cell_volume 1581.9(2)
_computing_cell_refinement 'Bruker SMART'
_computing_data_collection 'Bruker SMART'
_computing_data_reduction 'Bruker SAINT'
_computing_molecular_graphics 'Bruker SHELXTL'
_computing_publication_material 'Bruker SHELXTL'
_computing_structure_refinement 'SHELXL-97 (Sheldrick, 1997)'
_computing_structure_solution 'SHELXS-97 (Sheldrick, 1990)'
_diffrn_ambient_temperature 298(2)
_diffrn_measured_fraction_theta_full 0.997
_diffrn_measured_fraction_theta_max 0.976
_diffrn_measurement_device_type 'CCD area detector'
_diffrn_measurement_method 'phi and omega scans'
_diffrn_radiation_monochromator graphite
_diffrn_radiation_source 'fine-focus sealed tube'
_diffrn_radiation_type MoK\a
_diffrn_radiation_wavelength 0.71073
_diffrn_reflns_av_R_equivalents 0.0251
_diffrn_reflns_av_sigmaI/netI 0.0206
_diffrn_reflns_limit_h_max 9
_diffrn_reflns_limit_h_min -9
_diffrn_reflns_limit_k_max 26
_diffrn_reflns_limit_k_min 0
_diffrn_reflns_limit_l_max 14
_diffrn_reflns_limit_l_min 0
_diffrn_reflns_number 14349
_diffrn_reflns_theta_full 27.75
_diffrn_reflns_theta_max 28.31
_diffrn_reflns_theta_min 2.09
_exptl_absorpt_coefficient_mu 0.080
_exptl_absorpt_correction_T_max 0.9764
_exptl_absorpt_correction_T_min 0.9103
_exptl_absorpt_correction_type multi-scan
_exptl_absorpt_process_details 'Sadabs (Bruker)'
_exptl_crystal_colour yellow
_exptl_crystal_density_diffrn 1.185
_exptl_crystal_density_meas 0
_exptl_crystal_density_method 'not measured'
_exptl_crystal_description cut-prism
_exptl_crystal_F_000 600
_exptl_crystal_size_max 0.60
_exptl_crystal_size_mid 0.40
_exptl_crystal_size_min 0.30
_refine_diff_density_max 0.192
_refine_diff_density_min -0.168
_refine_diff_density_rms 0.027
_refine_ls_extinction_method none
_refine_ls_goodness_of_fit_ref 1.075
_refine_ls_hydrogen_treatment constr
_refine_ls_matrix_type full
_refine_ls_number_parameters 191
_refine_ls_number_reflns 3835
_refine_ls_number_restraints 0
_refine_ls_restrained_S_all 1.075
_refine_ls_R_factor_all 0.0693
_refine_ls_R_factor_gt 0.0432
_refine_ls_shift/su_max 0.000
_refine_ls_shift/su_mean 0.000
_refine_ls_structure_factor_coef Fsqd
_refine_ls_weighting_details 'calc w=1/[\s^2^(Fo^2^)+(0.0645P)^2^+0.1223P] where P=(Fo^2^+2Fc^2^)/3'
_refine_ls_weighting_scheme calc
_refine_ls_wR_factor_gt 0.1192
_refine_ls_wR_factor_ref 0.1330
_reflns_number_gt 2577
_reflns_number_total 3835
_reflns_threshold_expression >2sigma(I)
_cod_data_source_file cg801106hsup2.cif
_cod_data_source_block 4
_cod_depositor_comments
;
The following automatic conversions were performed:

'_symmetry_cell_setting' value 'Monoclinic' changed to 'monoclinic'
according to /home/saulius/struct/CIF-dictionaries/cif_core.dic
dictionary named 'cif_core.dic' version 2.4.2 from 2011-04-26.

Automatic conversion script
Id: cif_fix_values 1891 2012-01-12 08:04:46Z andrius 
;
_cod_original_sg_symbol_Hall '-P 2ybn'
_cod_original_sg_symbol_H-M 'P 21/n'
_cod_database_code 4509237

loop_
_symmetry_equiv_pos_as_xyz
'x, y, z'
'-x+1/2, y+1/2, -z+1/2'
'-x, -y, -z'
'x-1/2, -y-1/2, z-1/2'

loop_
_atom_site_label
_atom_site_type_symbol
_atom_site_fract_x
_atom_site_fract_y
_atom_site_fract_z
_atom_site_U_iso_or_equiv
_atom_site_adp_type
_atom_site_occupancy
_atom_site_symmetry_multiplicity
_atom_site_calc_flag
_atom_site_refinement_flags
O1 O 0.26167(12) 0.11199(4) 0.07006(8) 0.0554(2) Uani 1 1 d .
O2 O 0.54392(13) 0.09418(5) -0.09193(9) 0.0668(3) Uani 1 1 d .
O3 O 0.72849(16) 0.10857(7) -0.38960(12) 0.0943(4) Uani 1 1 d .
C1 C 0.3778(2) 0.21958(7) 0.50698(15) 0.0686(4) Uani 1 1 d .
H1 H 0.4377 0.2231 0.4340 0.082 Uiso 1 1 calc R
C2 C 0.4321(2) 0.25751(8) 0.6123(2) 0.0863(5) Uani 1 1 d .
H2 H 0.5286 0.2865 0.6099 0.104 Uiso 1 1 calc R
C3 C 0.3453(3) 0.25268(9) 0.71911(19) 0.0893(6) Uani 1 1 d .
H3 H 0.3824 0.2784 0.7895 0.107 Uiso 1 1 calc R
C4 C 0.2044(3) 0.21045(9) 0.72357(15) 0.0841(5) Uani 1 1 d .
H4 H 0.1463 0.2073 0.7974 0.101 Uiso 1 1 calc R
C5 C 0.1464(2) 0.17222(7) 0.61989(13) 0.0649(4) Uani 1 1 d .
H5 H 0.0490 0.1439 0.6236 0.078 Uiso 1 1 calc R
C6 C 0.23424(17) 0.17630(6) 0.51002(12) 0.0514(3) Uani 1 1 d .
C7 C 0.17916(17) 0.13466(7) 0.40297(12) 0.0532(3) Uani 1 1 d .
C8 C 0.13497(17) 0.09961(7) 0.31459(12) 0.0526(3) Uani 1 1 d .
C9 C 0.07163(16) 0.05748(6) 0.21068(11) 0.0495(3) Uani 1 1 d .
C10 C 0.13552(15) 0.06416(6) 0.09322(11) 0.0470(3) Uani 1 1 d .
C11 C 0.06785(15) 0.02387(6) -0.00998(11) 0.0448(3) Uani 1 1 d .
C12 C 0.13124(16) 0.03055(7) -0.13149(11) 0.0514(3) Uani 1 1 d .
H12 H 0.2204 0.0616 -0.1451 0.062 Uiso 1 1 calc R
C13 C -0.06193(17) 0.00836(7) 0.22789(12) 0.0551(3) Uani 1 1 d .
H13 H -0.1030 0.0027 0.3076 0.066 Uiso 1 1 calc R
C14 C 0.43961(18) 0.09277(8) 0.11138(13) 0.0623(4) Uani 1 1 d .
H14A H 0.4520 0.0433 0.1085 0.075 Uiso 1 1 calc R
H14B H 0.4657 0.1077 0.1976 0.075 Uiso 1 1 calc R
C15 C 0.5638(2) 0.12535(8) 0.02769(13) 0.0660(4) Uani 1 1 d .
H15A H 0.5395 0.1740 0.0203 0.079 Uiso 1 1 calc R
H15B H 0.6834 0.1196 0.0629 0.079 Uiso 1 1 calc R
C16 C 0.66354(18) 0.11846(8) -0.17823(14) 0.0652(4) Uani 1 1 d .
H16A H 0.7830 0.1069 -0.1492 0.078 Uiso 1 1 calc R
H16B H 0.6548 0.1679 -0.1866 0.078 Uiso 1 1 calc R
C17 C 0.61558(19) 0.08470(9) -0.30101(14) 0.0689(4) Uani 1 1 d .
H17A H 0.6264 0.0354 -0.2924 0.083 Uiso 1 1 calc R
H17B H 0.4949 0.0954 -0.3283 0.083 Uiso 1 1 calc R
C18 C 0.6970(3) 0.07820(13) -0.50732(18) 0.1071(7) Uani 1 1 d .
H18A H 0.7236 0.0302 -0.5014 0.161 Uiso 1 1 calc R
H18B H 0.7700 0.0993 -0.5664 0.161 Uiso 1 1 calc R
H18C H 0.5759 0.0841 -0.5354 0.161 Uiso 1 1 calc R

loop_
_atom_site_aniso_label
_atom_site_aniso_U_11
_atom_site_aniso_U_22
_atom_site_aniso_U_33
_atom_site_aniso_U_23
_atom_site_aniso_U_13
_atom_site_aniso_U_12
O1 0.0544(5) 0.0522(5) 0.0597(5) -0.0015(4) 0.0053(4) -0.0047(4)
O2 0.0622(6) 0.0768(7) 0.0626(6) -0.0041(5) 0.0136(5) -0.0150(5)
O3 0.0781(8) 0.1256(10) 0.0826(8) 0.0032(7) 0.0312(6) -0.0085(7)
C1 0.0697(9) 0.0569(8) 0.0796(10) 0.0006(7) 0.0060(8) -0.0069(7)
C2 0.0781(11) 0.0573(9) 0.1199(15) -0.0098(9) -0.0199(11) -0.0117(8)
C3 0.1069(15) 0.0701(10) 0.0867(12) -0.0271(9) -0.0258(11) 0.0073(10)
C4 0.1069(14) 0.0857(11) 0.0599(9) -0.0198(8) 0.0054(9) 0.0111(11)
C5 0.0702(9) 0.0670(9) 0.0578(8) -0.0099(7) 0.0062(7) -0.0031(7)
C6 0.0569(7) 0.0461(7) 0.0507(7) -0.0030(5) -0.0009(5) 0.0028(5)
C7 0.0565(8) 0.0542(7) 0.0488(7) -0.0009(6) 0.0036(6) 0.0022(6)
C8 0.0551(7) 0.0561(7) 0.0470(7) -0.0031(6) 0.0059(6) 0.0034(6)
C9 0.0512(7) 0.0534(7) 0.0441(6) -0.0044(5) 0.0033(5) 0.0052(5)
C10 0.0459(6) 0.0465(6) 0.0488(7) -0.0018(5) 0.0042(5) 0.0023(5)
C11 0.0436(6) 0.0484(6) 0.0428(6) -0.0020(5) 0.0053(5) 0.0052(5)
C12 0.0494(7) 0.0573(7) 0.0486(7) -0.0008(6) 0.0105(5) -0.0034(6)
C13 0.0579(8) 0.0660(8) 0.0425(6) -0.0025(6) 0.0118(5) 0.0002(6)
C14 0.0531(8) 0.0795(9) 0.0538(7) 0.0006(7) -0.0004(6) -0.0070(7)
C15 0.0588(8) 0.0751(9) 0.0639(9) -0.0046(7) 0.0027(7) -0.0135(7)
C16 0.0480(8) 0.0784(10) 0.0701(9) 0.0111(7) 0.0095(6) -0.0010(7)
C17 0.0563(8) 0.0837(10) 0.0681(9) 0.0132(8) 0.0152(7) 0.0062(7)
C18 0.1117(16) 0.1345(18) 0.0796(12) -0.0103(12) 0.0401(11) 0.0144(14)

loop_
_atom_type_symbol
_atom_type_description
_atom_type_scat_dispersion_real
_atom_type_scat_dispersion_imag
_atom_type_scat_source
C C 0.0033 0.0016 'International Tables Vol C Tables 4.2.6.8 and 6.1.1.4'
H H 0.0000 0.0000 'International Tables Vol C Tables 4.2.6.8 and 6.1.1.4'
O O 0.0106 0.0060 'International Tables Vol C Tables 4.2.6.8 and 6.1.1.4'

loop_
_geom_angle_atom_site_label_1
_geom_angle_atom_site_label_2
_geom_angle_atom_site_label_3
_geom_angle
_geom_angle_site_symmetry_1
_geom_angle_site_symmetry_3
C10 O1 C14 115.05(10) . .
C15 O2 C16 113.88(11) . .
C18 O3 C17 112.80(15) . .
C2 C1 C6 120.15(16) . .
C2 C1 H1 119.9 . .
C6 C1 H1 119.9 . .
C3 C2 C1 120.31(16) . .
C3 C2 H2 119.8 . .
C1 C2 H2 119.8 . .
C2 C3 C4 120.23(15) . .
C2 C3 H3 119.9 . .
C4 C3 H3 119.9 . .
C3 C4 C5 120.85(17) . .
C3 C4 H4 119.6 . .
C5 C4 H4 119.6 . .
C4 C5 C6 119.68(15) . .
C4 C5 H5 120.2 . .
C6 C5 H5 120.2 . .
C1 C6 C5 118.78(12) . .
C1 C6 C7 121.04(12) . .
C5 C6 C7 120.16(12) . .
C8 C7 C6 179.25(14) . .
C7 C8 C9 176.66(14) . .
C10 C9 C13 118.76(11) . .
C10 C9 C8 121.55(11) . .
C13 C9 C8 119.68(11) . .
O1 C10 C9 121.40(10) . .
O1 C10 C11 117.41(10) . .
C9 C10 C11 121.13(11) . .
C12 C11 C11 119.60(13) . 3
C12 C11 C10 121.76(11) . .
C11 C11 C10 118.64(13) 3 .
C13 C12 C11 119.97(12) 3 .
C13 C12 H12 120.0 3 .
C11 C12 H12 120.0 . .
C12 C13 C9 121.87(11) 3 .
C12 C13 H13 119.1 3 .
C9 C13 H13 119.1 . .
O1 C14 C15 109.27(11) . .
O1 C14 H14A 109.8 . .
C15 C14 H14A 109.8 . .
O1 C14 H14B 109.8 . .
C15 C14 H14B 109.8 . .
H14A C14 H14B 108.3 . .
O2 C15 C14 108.76(11) . .
O2 C15 H15A 109.9 . .
C14 C15 H15A 109.9 . .
O2 C15 H15B 109.9 . .
C14 C15 H15B 109.9 . .
H15A C15 H15B 108.3 . .
O2 C16 C17 106.81(12) . .
O2 C16 H16A 110.4 . .
C17 C16 H16A 110.4 . .
O2 C16 H16B 110.4 . .
C17 C16 H16B 110.4 . .
H16A C16 H16B 108.6 . .
O3 C17 C16 108.53(13) . .
O3 C17 H17A 110.0 . .
C16 C17 H17A 110.0 . .
O3 C17 H17B 110.0 . .
C16 C17 H17B 110.0 . .
H17A C17 H17B 108.4 . .
O3 C18 H18A 109.5 . .
O3 C18 H18B 109.5 . .
H18A C18 H18B 109.5 . .
O3 C18 H18C 109.5 . .
H18A C18 H18C 109.5 . .
H18B C18 H18C 109.5 . .

loop_
_geom_bond_atom_site_label_1
_geom_bond_atom_site_label_2
_geom_bond_distance
_geom_bond_site_symmetry_2
O1 C10 1.3751(14) .
O1 C14 1.4492(16) .
O2 C15 1.4100(17) .
O2 C16 1.4190(17) .
O3 C18 1.392(2) .
O3 C17 1.3989(18) .
C1 C2 1.384(2) .
C1 C6 1.3855(19) .
C1 H1 0.9300 .
C2 C3 1.356(3) .
C2 H2 0.9300 .
C3 C4 1.358(3) .
C3 H3 0.9300 .
C4 C5 1.380(2) .
C4 H4 0.9300 .
C5 C6 1.3881(19) .
C5 H5 0.9300 .
C6 C7 1.4392(18) .
C7 C8 1.1934(17) .
C8 C9 1.4359(17) .
C9 C10 1.3778(17) .
C9 C13 1.4201(18) .
C10 C11 1.4198(16) .
C11 C12 1.4166(16) .
C11 C11 1.420(2) 3
C12 C13 1.3554(17) 3
C12 H12 0.9300 .
C13 C12 1.3553(17) 3
C13 H13 0.9300 .
C14 C15 1.486(2) .
C14 H14A 0.9700 .
C14 H14B 0.9700 .
C15 H15A 0.9700 .
C15 H15B 0.9700 .
C16 C17 1.487(2) .
C16 H16A 0.9700 .
C16 H16B 0.9700 .
C17 H17A 0.9700 .
C17 H17B 0.9700 .
C18 H18A 0.9600 .
C18 H18B 0.9600 .
C18 H18C 0.9600 .

loop_
_geom_torsion_atom_site_label_1
_geom_torsion_atom_site_label_2
_geom_torsion_atom_site_label_3
_geom_torsion_atom_site_label_4
_geom_torsion
_geom_torsion_site_symmetry_1
_geom_torsion_site_symmetry_4
C6 C1 C2 C3 -0.1(2) . .
C1 C2 C3 C4 0.1(3) . .
C2 C3 C4 C5 -0.4(3) . .
C3 C4 C5 C6 0.8(2) . .
C2 C1 C6 C5 0.4(2) . .
C2 C1 C6 C7 -177.88(13) . .
C4 C5 C6 C1 -0.7(2) . .
C4 C5 C6 C7 177.57(13) . .
C1 C6 C7 C8 80(13) . .
C5 C6 C7 C8 -99(13) . .
C6 C7 C8 C9 127(12) . .
C7 C8 C9 C10 144(2) . .
C7 C8 C9 C13 -35(2) . .
C14 O1 C10 C9 79.62(14) . .
C14 O1 C10 C11 -103.09(12) . .
C13 C9 C10 O1 178.36(11) . .
C8 C9 C10 O1 -0.66(18) . .
C13 C9 C10 C11 1.17(18) . .
C8 C9 C10 C11 -177.84(11) . .
O1 C10 C11 C12 2.19(17) . .
C9 C10 C11 C12 179.48(11) . .
O1 C10 C11 C11 -177.34(12) . 3
C9 C10 C11 C11 0.0(2) . 3
C11 C11 C12 C13 0.2(2) 3 3
C10 C11 C12 C13 -179.32(11) . 3
C10 C9 C13 C12 -1.88(19) . 3
C8 C9 C13 C12 177.15(12) . 3
C10 O1 C14 C15 149.96(11) . .
C16 O2 C15 C14 -176.52(12) . .
O1 C14 C15 O2 -69.62(15) . .
C15 O2 C16 C17 -175.62(12) . .
C18 O3 C17 C16 178.21(15) . .
O2 C16 C17 O3 178.70(12) . .
